data_7206410
loop_
_publ_author_name
'An, Haiyan'
'Liu, Xuan'
'Chen, Hao'
'Han, Zhengbo'
'Zhang, Hua'
'Chen, Zhaofei'

_publ_section_title
;
 Assembling Anderson-type polyoxometalates with manganese(ii) in the
 presence of pyridylacrylic acid ligands: a 2D layer and two polymorphs
;
_journal_issue 17
_journal_name_full CrystEngComm
_journal_page_first 5384
_journal_paper_doi 10.1039/c1ce05391d
_journal_volume 13
_journal_year 2011
_chemical_formula_sum 'C48 H98 Cr2 Mn3 Mo12 N6 O82'
_chemical_formula_weight 3491.42
_chemical_name_systematic
;
?
;
_space_group_IT_number 2
_symmetry_cell_setting triclinic
_symmetry_space_group_name_Hall '-P 1'
_symmetry_space_group_name_H-M 'P -1'
_atom_sites_solution_hydrogens geom
_atom_sites_solution_primary direct
_atom_sites_solution_secondary difmap
_audit_creation_method SHELXL-97
_cell_angle_alpha 115.364(7)
_cell_angle_beta 93.342(9)
_cell_angle_gamma 112.530(7)
_cell_formula_units_Z 1
_cell_length_a 14.275(2)
_cell_length_b 14.3852(19)
_cell_length_c 15.755(2)
_cell_measurement_reflns_used 19652
_cell_measurement_temperature 293(2)
_cell_measurement_theta_max 25.00
_cell_measurement_theta_min 2.86
_cell_volume 2602.6(7)
_computing_molecular_graphics 'Bruker SHELXTL'
_computing_publication_material 'Bruker SHELXTL'
_computing_structure_refinement 'SHELXL-97 (Sheldrick, 1997)'
_computing_structure_solution 'SHELXS-97 (Sheldrick, 1990)'
_diffrn_ambient_temperature 293(2)
_diffrn_detector_area_resol_mean 0.01
_diffrn_measured_fraction_theta_full 0.974
_diffrn_measured_fraction_theta_max 0.974
_diffrn_measurement_device_type 'Bruker Smart Apex CCD'
_diffrn_measurement_method \w-2\q
_diffrn_radiation_monochromator graphite
_diffrn_radiation_source 'fine-focus sealed tube'
_diffrn_radiation_type MoK\a
_diffrn_radiation_wavelength 0.71073
_diffrn_reflns_av_R_equivalents 0.0652
_diffrn_reflns_av_sigmaI/netI 0.0868
_diffrn_reflns_limit_h_max 16
_diffrn_reflns_limit_h_min -16
_diffrn_reflns_limit_k_max 17
_diffrn_reflns_limit_k_min -17
_diffrn_reflns_limit_l_max 18
_diffrn_reflns_limit_l_min -18
_diffrn_reflns_number 19652
_diffrn_reflns_theta_full 25.00
_diffrn_reflns_theta_max 25.00
_diffrn_reflns_theta_min 2.86
_diffrn_standards_decay_% none
_diffrn_standards_interval_count 0
_diffrn_standards_interval_time 0
_diffrn_standards_number 0
_exptl_absorpt_coefficient_mu 2.060
_exptl_absorpt_correction_T_max 0.719
_exptl_absorpt_correction_T_min 0.522
_exptl_absorpt_correction_type empirical
_exptl_absorpt_process_details 'ABSCOR by T.Higashi 8 March, 1995'
_exptl_crystal_colour brown
_exptl_crystal_density_diffrn 2.228
_exptl_crystal_density_method 'not measured'
_exptl_crystal_description block
_exptl_crystal_F_000 1710
_exptl_crystal_size_max 0.32
_exptl_crystal_size_mid 0.27
_exptl_crystal_size_min 0.16
_refine_diff_density_max 1.490
_refine_diff_density_min -1.189
_refine_diff_density_rms 0.186
_refine_ls_extinction_method none
_refine_ls_goodness_of_fit_ref 1.012
_refine_ls_hydrogen_treatment constr
_refine_ls_matrix_type full
_refine_ls_number_parameters 712
_refine_ls_number_reflns 8915
_refine_ls_number_restraints 24
_refine_ls_restrained_S_all 1.013
_refine_ls_R_factor_all 0.0887
_refine_ls_R_factor_gt 0.0447
_refine_ls_shift/su_max 0.001
_refine_ls_shift/su_mean 0.000
_refine_ls_structure_factor_coef Fsqd
_refine_ls_weighting_details 'calc w=1/[\s^2^(Fo^2^)+(0.0734P)^2^+0.0000P] where P=(Fo^2^+2Fc^2^)/3'
_refine_ls_weighting_scheme calc
_refine_ls_wR_factor_gt 0.1147
_refine_ls_wR_factor_ref 0.1324
_reflns_number_gt 6153
_reflns_number_total 8915
_reflns_threshold_expression >2sigma(I)
_cod_data_source_file c1ce05391d.txt
_cod_data_source_block mn3
_cod_depositor_comments
;
The following automatic conversions were performed:

'_symmetry_cell_setting' value 'Triclinic' changed to 'triclinic'
according to /home/saulius/struct/CIF-dictionaries/cif_core.dic
dictionary named 'cif_core.dic' version 2.4.1 from 2010-06-29.

Automatic conversion script
Id: cif_fix_values 1715 2011-07-08 13:25:40Z adriana 
;
_cod_original_cell_volume 2602.6(6)
_cod_original_sg_symbol_H-M P-1
_cod_database_code 7206410

loop_
_symmetry_equiv_pos_as_xyz
'x, y, z'
'-x, -y, -z'

loop_
_atom_site_label
_atom_site_type_symbol
_atom_site_fract_x
_atom_site_fract_y
_atom_site_fract_z
_atom_site_U_iso_or_equiv
_atom_site_adp_type
_atom_site_occupancy
_atom_site_symmetry_multiplicity
_atom_site_calc_flag
_atom_site_refinement_flags
Mn1 Mn 0.20654(7) 0.57751(7) 0.22467(8) 0.0289(2) Uani 1 1 d .
Mn2 Mn 0.0000 0.0000 0.5000 0.0280(3) Uani 1 2 d S
Mo1 Mo 0.46815(4) 0.70831(4) 0.17763(4) 0.02336(16) Uani 1 1 d .
Mo2 Mo 0.27125(4) 0.50448(4) -0.01447(4) 0.02248(15) Uani 1 1 d .
Mo3 Mo 0.30127(4) 0.29487(4) -0.19648(4) 0.02474(16) Uani 1 1 d .
Mo4 Mo 0.03352(4) 0.27998(4) 0.33810(4) 0.02627(16) Uani 1 1 d .
Mo5 Mo 0.22612(4) 0.49067(4) 0.53929(5) 0.02769(16) Uani 1 1 d .
Mo6 Mo 0.18825(4) 0.70506(4) 0.70467(4) 0.02814(16) Uani 1 1 d .
Cr1 Cr 0.5000 0.5000 0.0000 0.0161(3) Uani 1 2 d S
Cr2 Cr 0.0000 0.5000 0.5000 0.0179(3) Uani 1 2 d S
O1 O 0.5713(3) 0.6701(3) 0.0778(3) 0.0202(9) Uani 1 1 d .
O2 O 0.4025(3) 0.5119(3) 0.0812(3) 0.0213(9) Uani 1 1 d .
O3 O 0.3955(3) 0.4916(3) -0.0947(3) 0.0215(9) Uani 1 1 d .
O4 O 0.5731(3) 0.6917(3) 0.2429(3) 0.0288(10) Uani 1 1 d .
O5 O 0.3737(3) 0.6620(3) 0.0592(3) 0.0251(10) Uani 1 1 d .
O6 O 0.2378(3) 0.3426(3) -0.0887(3) 0.0266(10) Uani 1 1 d .
O7 O 0.5290(3) 0.8511(3) 0.2166(4) 0.0362(12) Uani 1 1 d .
O8 O 0.3770(3) 0.6879(3) 0.2445(3) 0.0302(10) Uani 1 1 d .
O9 O 0.1965(3) 0.4906(3) 0.0667(3) 0.0315(11) Uani 1 1 d .
O10 O 0.2027(3) 0.5169(3) -0.0976(4) 0.0393(12) Uani 1 1 d .
O11 O 0.2409(3) 0.3183(4) -0.2768(4) 0.0402(12) Uani 1 1 d .
O12 O 0.2355(3) 0.1506(3) -0.2358(4) 0.0377(12) Uani 1 1 d .
O13 O -0.0746(3) 0.3302(3) 0.4256(3) 0.0224(9) Uani 1 1 d .
O14 O 0.1077(3) 0.4839(3) 0.4297(3) 0.0229(9) Uani 1 1 d .
O15 O 0.0924(3) 0.5091(3) 0.6044(3) 0.0224(9) Uani 1 1 d .
O16 O -0.0589(3) 0.3019(3) 0.2609(3) 0.0285(10) Uani 1 1 d .
O17 O 0.1213(3) 0.3309(3) 0.4613(3) 0.0282(10) Uani 1 1 d .
O18 O 0.2620(3) 0.6543(3) 0.6068(3) 0.0292(10) Uani 1 1 d .
O19 O 0.1246(3) 0.2867(3) 0.2720(4) 0.0373(12) Uani 1 1 d .
O20 O -0.0355(3) 0.1386(3) 0.3041(4) 0.0392(12) Uani 1 1 d .
O21 O 0.2790(4) 0.4788(4) 0.6315(4) 0.0461(13) Uani 1 1 d .
O22 O 0.3156(3) 0.5018(4) 0.4732(4) 0.0426(13) Uani 1 1 d .
O23 O 0.2596(3) 0.8482(3) 0.7413(4) 0.0455(13) Uani 1 1 d .
O24 O 0.2361(4) 0.6835(4) 0.7919(4) 0.0473(13) Uani 1 1 d .
O25 O 0.1952(3) 0.6580(3) 0.3744(3) 0.0307(11) Uani 1 1 d .
O26 O 0.1711(3) 0.7926(3) 0.4951(4) 0.0317(11) Uani 1 1 d .
O27 O 0.0319(4) -0.0591(4) 0.3628(4) 0.0440(12) Uani 1 1 d .
O28 O 0.0641(4) -0.2086(4) 0.2878(5) 0.0570(17) Uani 1 1 d .
O29 O 0.3467(4) 0.2069(3) 0.0034(4) 0.0444(13) Uani 1 1 d .
O30 O 0.3382(4) 0.3502(3) 0.1288(4) 0.0425(13) Uani 1 1 d .
C1 C 0.2125(5) 0.7624(4) 0.4297(5) 0.0258(15) Uani 1 1 d .
C2 C 0.2955(5) 0.8515(4) 0.4132(5) 0.0292(15) Uani 1 1 d .
H2A H 0.3215 0.8253 0.3595 0.035 Uiso 1 1 calc R
C3 C 0.3337(4) 0.9631(4) 0.4691(5) 0.0300(15) Uani 1 1 d .
H3A H 0.3045 0.9902 0.5200 0.036 Uiso 1 1 calc R
C4 C 0.4209(4) 1.0486(4) 0.4553(5) 0.0263(15) Uani 1 1 d .
C5 C 0.4681(5) 1.0176(5) 0.3816(5) 0.0331(16) Uani 1 1 d .
H5A H 0.4440 0.9402 0.3362 0.040 Uiso 1 1 calc R
C6 C 0.5514(5) 1.1012(5) 0.3748(5) 0.0350(17) Uani 1 1 d .
H6A H 0.5843 1.0796 0.3256 0.042 Uiso 1 1 calc R
C7 C 0.5415(5) 1.2456(5) 0.5078(6) 0.0426(19) Uani 1 1 d .
H7A H 0.5667 1.3241 0.5502 0.051 Uiso 1 1 calc R
C8 C 0.4574(5) 1.1659(5) 0.5202(5) 0.0345(16) Uani 1 1 d .
H8A H 0.4266 1.1905 0.5704 0.041 Uiso 1 1 calc R
C9 C 0.0824(5) -0.1078(5) 0.3159(6) 0.0361(17) Uani 1 1 d .
C10 C 0.1752(5) -0.0366(5) 0.2916(6) 0.0419(19) Uani 1 1 d .
H10A H 0.2029 -0.0749 0.2443 0.050 Uiso 1 1 calc R
C11 C 0.2172(5) 0.0744(5) 0.3333(6) 0.0443(19) Uani 1 1 d .
H11A H 0.1891 0.1109 0.3812 0.053 Uiso 1 1 calc R
C12 C 0.3057(5) 0.1487(5) 0.3119(6) 0.044(2) Uani 1 1 d .
C13 C 0.3562(6) 0.1085(7) 0.2426(7) 0.057(2) Uani 1 1 d .
H13A H 0.3385 0.0304 0.2090 0.069 Uiso 1 1 calc R
C14 C 0.4337(6) 0.1862(8) 0.2238(8) 0.066(3) Uani 1 1 d .
H14A H 0.4675 0.1596 0.1771 0.079 Uiso 1 1 calc R
C15 C 0.4142(8) 0.3390(7) 0.3367(9) 0.079(3) Uani 1 1 d .
H15A H 0.4333 0.4176 0.3677 0.095 Uiso 1 1 calc R
C16 C 0.3366(7) 0.2665(6) 0.3606(8) 0.072(3) Uani 1 1 d .
H16A H 0.3058 0.2971 0.4088 0.086 Uiso 1 1 calc R
C17 C 0.3088(5) 0.2456(5) 0.0716(5) 0.0297(16) Uani 1 1 d .
C18 C 0.2206(4) 0.1615(4) 0.0892(5) 0.0299(16) Uani 1 1 d .
H18A H 0.1969 0.1907 0.1439 0.036 Uiso 1 1 calc R
C19 C 0.1763(5) 0.0506(5) 0.0320(5) 0.0341(16) Uani 1 1 d .
H19A H 0.2012 0.0221 -0.0219 0.041 Uiso 1 1 calc R
C20 C 0.0887(5) -0.0337(4) 0.0468(5) 0.0297(15) Uani 1 1 d .
C21 C 0.0437(5) 0.0005(5) 0.1224(5) 0.0337(16) Uani 1 1 d .
H21A H 0.0686 0.0784 0.1667 0.040 Uiso 1 1 calc R
C22 C -0.0395(5) -0.0826(5) 0.1319(6) 0.0378(17) Uani 1 1 d .
H22A H -0.0709 -0.0597 0.1820 0.045 Uiso 1 1 calc R
C23 C -0.0323(6) -0.2295(5) -0.0043(6) 0.054(2) Uani 1 1 d .
H23A H -0.0586 -0.3080 -0.0473 0.064 Uiso 1 1 calc R
C24 C 0.0500(6) -0.1500(5) -0.0174(6) 0.047(2) Uani 1 1 d .
H24A H 0.0789 -0.1750 -0.0691 0.057 Uiso 1 1 calc R
N1 N 0.5850(4) 1.2110(4) 0.4372(4) 0.0343(14) Uani 1 1 d .
H1A H 0.6370 1.2616 0.4315 0.041 Uiso 1 1 calc R
N2 N -0.0737(4) -0.1927(4) 0.0707(4) 0.0349(14) Uani 1 1 d .
H2B H -0.1239 -0.2427 0.0787 0.042 Uiso 1 1 calc R
N4 N 0.4596(6) 0.2972(7) 0.2718(8) 0.080(3) Uani 1 1 d .
H4A H 0.5084 0.3436 0.2594 0.096 Uiso 1 1 calc R
OW1 O 0.1644(4) 0.6854(4) 0.1868(4) 0.0480(13) Uani 1 1 d .
OW2 O 0.2607(4) 0.4721(4) 0.2561(4) 0.0472(14) Uani 1 1 d .
OW3 O 0.0383(3) 0.4572(3) 0.1931(4) 0.0395(12) Uani 1 1 d .
OW4 O 0.1095(4) 0.1796(3) 0.5363(4) 0.0443(13) Uani 1 1 d .
OW5 O -0.1281(3) 0.0171(3) 0.4341(4) 0.0378(11) Uani 1 1 d .
OW6 O 0.6137(6) 0.9818(5) 0.0732(5) 0.088(2) Uani 1 1 d .
OW7 O 0.5909(4) 0.3507(5) 0.1534(5) 0.0707(19) Uani 1 1 d .
OW8 O 0.5509(5) 0.5698(5) 0.3497(5) 0.076(2) Uani 1 1 d .
OW9 O 0.0600(3) 0.4067(3) 0.7149(4) 0.0390(12) Uani 1 1 d .
OW10 O 0.3832(14) 0.9114(14) 0.0554(15) 0.139(6) Uani 0.60 1 d PU
OW11 O 0.4041(19) 0.854(2) -0.004(2) 0.126(8) Uani 0.40 1 d PU
OW12 O 0.278(3) 0.826(3) 0.093(3) 0.095(11) Uani 0.20 1 d PU
OW13 O 0.1933(9) 0.7384(9) 0.0357(8) 0.110(3) Uani 0.80 1 d PU

loop_
_atom_site_aniso_label
_atom_site_aniso_U_11
_atom_site_aniso_U_22
_atom_site_aniso_U_33
_atom_site_aniso_U_23
_atom_site_aniso_U_13
_atom_site_aniso_U_12
Mn1 0.0332(5) 0.0214(4) 0.0292(7) 0.0101(4) 0.0146(5) 0.0114(3)
Mn2 0.0300(7) 0.0226(6) 0.0304(9) 0.0117(6) 0.0098(6) 0.0121(5)
Mo1 0.0241(3) 0.0157(2) 0.0225(4) 0.0045(2) 0.0095(2) 0.00680(18)
Mo2 0.0214(3) 0.0197(2) 0.0236(4) 0.0089(2) 0.0072(2) 0.00838(19)
Mo3 0.0212(3) 0.0206(2) 0.0203(4) 0.0047(2) 0.0041(2) 0.00444(19)
Mo4 0.0327(3) 0.0170(2) 0.0289(4) 0.0104(2) 0.0156(3) 0.0110(2)
Mo5 0.0249(3) 0.0240(3) 0.0377(4) 0.0175(3) 0.0116(3) 0.0112(2)
Mo6 0.0266(3) 0.0216(3) 0.0253(4) 0.0080(2) 0.0061(3) 0.0048(2)
Cr1 0.0171(6) 0.0114(5) 0.0153(8) 0.0044(5) 0.0055(6) 0.0045(4)
Cr2 0.0203(7) 0.0127(5) 0.0190(9) 0.0074(6) 0.0088(6) 0.0058(4)
O1 0.020(2) 0.0146(16) 0.021(3) 0.0062(17) 0.0068(18) 0.0053(13)
O2 0.023(2) 0.0182(17) 0.020(3) 0.0081(17) 0.0095(18) 0.0078(14)
O3 0.021(2) 0.0248(18) 0.016(3) 0.0086(18) 0.0061(18) 0.0092(15)
O4 0.028(2) 0.032(2) 0.024(3) 0.013(2) 0.012(2) 0.0121(16)
O5 0.028(2) 0.0202(18) 0.028(3) 0.0103(19) 0.0071(19) 0.0130(15)
O6 0.022(2) 0.0238(19) 0.026(3) 0.0097(19) 0.0068(19) 0.0056(15)
O7 0.039(3) 0.0175(18) 0.039(3) 0.005(2) 0.015(2) 0.0097(16)
O8 0.030(2) 0.0263(19) 0.029(3) 0.009(2) 0.013(2) 0.0122(16)
O9 0.030(2) 0.0239(19) 0.032(3) 0.008(2) 0.011(2) 0.0104(16)
O10 0.037(3) 0.038(2) 0.040(3) 0.019(2) 0.002(2) 0.0146(18)
O11 0.036(3) 0.048(3) 0.033(3) 0.019(2) 0.002(2) 0.0168(19)
O12 0.032(2) 0.026(2) 0.033(3) 0.005(2) 0.006(2) 0.0040(17)
O13 0.028(2) 0.0162(17) 0.023(3) 0.0087(18) 0.0133(19) 0.0099(14)
O14 0.028(2) 0.0189(17) 0.022(3) 0.0113(18) 0.0129(19) 0.0087(15)
O15 0.026(2) 0.0195(17) 0.021(3) 0.0103(18) 0.0079(19) 0.0090(14)
O16 0.034(2) 0.0228(19) 0.022(3) 0.0099(19) 0.010(2) 0.0080(16)
O17 0.034(2) 0.0201(18) 0.034(3) 0.015(2) 0.012(2) 0.0124(15)
O18 0.026(2) 0.0221(19) 0.034(3) 0.014(2) 0.011(2) 0.0057(15)
O19 0.047(3) 0.034(2) 0.037(3) 0.018(2) 0.025(2) 0.0207(19)
O20 0.049(3) 0.023(2) 0.045(4) 0.015(2) 0.022(2) 0.0163(18)
O21 0.042(3) 0.046(3) 0.055(4) 0.030(3) 0.005(3) 0.019(2)
O22 0.036(3) 0.041(2) 0.064(4) 0.031(3) 0.029(3) 0.0220(19)
O23 0.041(3) 0.021(2) 0.049(4) 0.008(2) 0.012(2) -0.0006(17)
O24 0.048(3) 0.053(3) 0.037(4) 0.019(3) 0.006(3) 0.023(2)
O25 0.041(3) 0.0173(19) 0.028(3) 0.0080(19) 0.015(2) 0.0098(16)
O26 0.040(3) 0.0206(19) 0.038(3) 0.015(2) 0.027(2) 0.0142(17)
O27 0.050(3) 0.046(3) 0.043(4) 0.017(2) 0.024(3) 0.032(2)
O28 0.063(3) 0.027(2) 0.094(5) 0.032(3) 0.046(3) 0.027(2)
O29 0.058(3) 0.021(2) 0.051(4) 0.019(2) 0.033(3) 0.0114(19)
O30 0.060(3) 0.019(2) 0.046(4) 0.018(2) 0.025(3) 0.0112(18)
C1 0.028(3) 0.019(3) 0.029(4) 0.013(3) 0.008(3) 0.009(2)
C2 0.032(3) 0.021(3) 0.032(5) 0.013(3) 0.018(3) 0.009(2)
C3 0.031(3) 0.028(3) 0.035(5) 0.017(3) 0.019(3) 0.013(2)
C4 0.024(3) 0.021(3) 0.036(5) 0.017(3) 0.012(3) 0.008(2)
C5 0.029(3) 0.027(3) 0.040(5) 0.015(3) 0.016(3) 0.011(2)
C6 0.042(4) 0.032(3) 0.036(5) 0.019(3) 0.021(3) 0.017(3)
C7 0.044(4) 0.017(3) 0.051(6) 0.012(3) 0.011(4) 0.004(3)
C8 0.035(4) 0.024(3) 0.032(5) 0.010(3) 0.010(3) 0.006(2)
C9 0.032(4) 0.038(3) 0.041(5) 0.022(3) 0.010(3) 0.014(3)
C10 0.039(4) 0.039(4) 0.052(6) 0.027(4) 0.021(4) 0.015(3)
C11 0.046(4) 0.042(4) 0.051(6) 0.025(4) 0.023(4) 0.021(3)
C12 0.036(4) 0.045(4) 0.060(6) 0.037(4) 0.009(4) 0.013(3)
C13 0.051(5) 0.062(5) 0.079(8) 0.049(5) 0.028(5) 0.025(4)
C14 0.046(5) 0.098(7) 0.076(8) 0.058(6) 0.029(5) 0.035(4)
C15 0.068(6) 0.049(5) 0.117(11) 0.053(6) 0.015(6) 0.010(4)
C16 0.071(6) 0.056(5) 0.095(9) 0.043(6) 0.033(6) 0.025(4)
C17 0.035(4) 0.025(3) 0.034(5) 0.018(3) 0.017(3) 0.013(3)
C18 0.029(3) 0.025(3) 0.038(5) 0.019(3) 0.015(3) 0.010(2)
C19 0.037(4) 0.032(3) 0.038(5) 0.020(3) 0.020(3) 0.016(3)
C20 0.030(3) 0.019(3) 0.034(5) 0.011(3) 0.008(3) 0.007(2)
C21 0.034(4) 0.019(3) 0.036(5) 0.009(3) 0.011(3) 0.006(2)
C22 0.046(4) 0.038(3) 0.036(5) 0.023(3) 0.024(4) 0.017(3)
C23 0.062(5) 0.023(3) 0.050(6) 0.010(3) 0.027(4) 0.002(3)
C24 0.053(5) 0.029(3) 0.047(6) 0.012(3) 0.030(4) 0.011(3)
N1 0.027(3) 0.029(3) 0.047(4) 0.023(3) 0.015(3) 0.007(2)
N2 0.035(3) 0.019(2) 0.042(4) 0.016(3) 0.014(3) 0.002(2)
N4 0.057(5) 0.080(5) 0.127(9) 0.083(6) 0.029(5) 0.015(4)
OW1 0.066(3) 0.044(2) 0.051(4) 0.023(3) 0.022(3) 0.039(2)
OW2 0.064(3) 0.048(3) 0.061(4) 0.039(3) 0.039(3) 0.037(2)
OW3 0.041(3) 0.030(2) 0.036(3) 0.013(2) 0.014(2) 0.0071(18)
OW4 0.055(3) 0.022(2) 0.038(3) 0.014(2) -0.004(2) 0.0041(18)
OW5 0.037(3) 0.039(2) 0.035(3) 0.013(2) 0.005(2) 0.0224(19)
OW6 0.099(5) 0.072(4) 0.070(6) 0.016(4) 0.011(4) 0.039(3)
OW7 0.056(3) 0.093(4) 0.112(6) 0.087(4) 0.038(4) 0.036(3)
OW8 0.068(4) 0.085(4) 0.110(6) 0.072(4) 0.036(4) 0.038(3)
OW9 0.037(3) 0.036(2) 0.045(4) 0.027(2) 0.007(2) 0.0101(18)
OW10 0.139(9) 0.140(9) 0.136(10) 0.055(7) 0.053(8) 0.075(7)
OW11 0.130(11) 0.113(10) 0.129(12) 0.057(9) 0.035(9) 0.052(8)
OW12 0.090(14) 0.095(13) 0.103(15) 0.035(9) 0.025(9) 0.058(10)
OW13 0.144(7) 0.125(6) 0.109(7) 0.066(5) 0.049(6) 0.094(5)

loop_
_atom_type_symbol
_atom_type_description
_atom_type_scat_dispersion_real
_atom_type_scat_dispersion_imag
_atom_type_scat_source
C C 0.0033 0.0016 'International Tables Vol C Tables 4.2.6.8 and 6.1.1.4'
H H 0.0000 0.0000 'International Tables Vol C Tables 4.2.6.8 and 6.1.1.4'
Cr Cr 0.3209 0.6236 'International Tables Vol C Tables 4.2.6.8 and 6.1.1.4'
Mn Mn 0.3368 0.7283 'International Tables Vol C Tables 4.2.6.8 and 6.1.1.4'
Mo Mo -1.6832 0.6857 'International Tables Vol C Tables 4.2.6.8 and 6.1.1.4'
N N 0.0061 0.0033 'International Tables Vol C Tables 4.2.6.8 and 6.1.1.4'
O O 0.0106 0.0060 'International Tables Vol C Tables 4.2.6.8 and 6.1.1.4'

loop_
_geom_angle_atom_site_label_1
_geom_angle_atom_site_label_2
_geom_angle_atom_site_label_3
_geom_angle
_geom_angle_site_symmetry_1
_geom_angle_site_symmetry_3
OW1 Mn1 OW2 174.60(19) . .
OW1 Mn1 O25 94.21(18) . .
OW2 Mn1 O25 89.56(18) . .
OW1 Mn1 O9 81.93(18) . .
OW2 Mn1 O9 94.74(18) . .
O25 Mn1 O9 172.63(16) . .
OW1 Mn1 OW3 91.51(18) . .
OW2 Mn1 OW3 92.71(17) . .
O25 Mn1 OW3 84.22(16) . .
O9 Mn1 OW3 89.59(16) . .
OW1 Mn1 O8 89.67(17) . .
OW2 Mn1 O8 85.84(16) . .
O25 Mn1 O8 100.41(16) . .
O9 Mn1 O8 85.90(15) . .
OW3 Mn1 O8 175.12(17) . .
O27 Mn2 O27 180.000 . 2_556
O27 Mn2 OW5 92.64(18) . 2_556
O27 Mn2 OW5 87.36(18) 2_556 2_556
O27 Mn2 OW5 87.36(18) . .
O27 Mn2 OW5 92.64(18) 2_556 .
OW5 Mn2 OW5 180.000 2_556 .
O27 Mn2 OW4 91.48(18) . 2_556
O27 Mn2 OW4 88.52(18) 2_556 2_556
OW5 Mn2 OW4 88.92(16) 2_556 2_556
OW5 Mn2 OW4 91.08(16) . 2_556
O27 Mn2 OW4 88.52(18) . .
O27 Mn2 OW4 91.48(18) 2_556 .
OW5 Mn2 OW4 91.08(16) 2_556 .
OW5 Mn2 OW4 88.92(16) . .
OW4 Mn2 OW4 180.0 2_556 .
O7 Mo1 O8 106.3(2) . .
O7 Mo1 O4 100.80(19) . .
O8 Mo1 O4 99.06(19) . .
O7 Mo1 O5 97.9(2) . .
O8 Mo1 O5 98.45(19) . .
O4 Mo1 O5 149.60(17) . .
O7 Mo1 O1 93.57(17) . .
O8 Mo1 O1 159.71(14) . .
O4 Mo1 O1 72.47(16) . .
O5 Mo1 O1 82.66(16) . .
O7 Mo1 O2 161.67(19) . .
O8 Mo1 O2 90.58(15) . .
O4 Mo1 O2 83.19(15) . .
O5 Mo1 O2 71.98(14) . .
O1 Mo1 O2 70.38(12) . .
O7 Mo1 Mo2 128.62(17) . .
O8 Mo1 Mo2 85.60(14) . .
O4 Mo1 Mo2 127.05(12) . .
O5 Mo1 Mo2 30.93(9) . .
O1 Mo1 Mo2 85.27(10) . .
O2 Mo1 Mo2 43.90(10) . .
O7 Mo1 Mo3 90.08(15) . 2_665
O8 Mo1 Mo3 130.48(14) . 2_665
O4 Mo1 Mo3 31.43(12) . 2_665
O5 Mo1 Mo3 125.77(12) . 2_665
O1 Mo1 Mo3 43.21(10) . 2_665
O2 Mo1 Mo3 84.14(9) . 2_665
Mo2 Mo1 Mo3 120.02(2) . 2_665
O10 Mo2 O9 107.4(2) . .
O10 Mo2 O5 97.76(18) . .
O9 Mo2 O5 101.64(18) . .
O10 Mo2 O6 100.09(19) . .
O9 Mo2 O6 96.28(17) . .
O5 Mo2 O6 149.55(16) . .
O10 Mo2 O3 93.73(19) . .
O9 Mo2 O3 157.57(17) . .
O5 Mo2 O3 82.29(15) . .
O6 Mo2 O3 72.15(14) . .
O10 Mo2 O2 163.31(18) . .
O9 Mo2 O2 88.27(17) . .
O5 Mo2 O2 72.91(14) . .
O6 Mo2 O2 83.33(15) . .
O3 Mo2 O2 71.63(14) . .
O10 Mo2 Mo1 128.69(14) . .
O9 Mo2 Mo1 86.68(14) . .
O5 Mo2 Mo1 31.24(12) . .
O6 Mo2 Mo1 127.81(12) . .
O3 Mo2 Mo1 85.78(10) . .
O2 Mo2 Mo1 44.57(9) . .
O10 Mo2 Cr1 129.40(16) . .
O9 Mo2 Cr1 123.17(14) . .
O5 Mo2 Cr1 74.59(11) . .
O6 Mo2 Cr1 75.01(11) . .
O3 Mo2 Cr1 36.13(10) . .
O2 Mo2 Cr1 35.50(10) . .
Mo1 Mo2 Cr1 60.764(16) . .
O10 Mo2 Mo3 89.67(16) . .
O9 Mo2 Mo3 127.19(12) . .
O5 Mo2 Mo3 125.65(12) . .
O6 Mo2 Mo3 30.92(12) . .
O3 Mo2 Mo3 43.42(9) . .
O2 Mo2 Mo3 85.04(10) . .
Mo1 Mo2 Mo3 120.93(2) . .
Cr1 Mo2 Mo3 60.169(16) . .
O12 Mo3 O11 106.1(2) . .
O12 Mo3 O4 102.35(19) . 2_665
O11 Mo3 O4 97.2(2) . 2_665
O12 Mo3 O6 95.97(19) . .
O11 Mo3 O6 101.2(2) . .
O4 Mo3 O6 149.31(17) 2_665 .
O12 Mo3 O1 94.74(18) . 2_665
O11 Mo3 O1 158.18(16) . 2_665
O4 Mo3 O1 71.59(16) 2_665 2_665
O6 Mo3 O1 82.63(16) . 2_665
O12 Mo3 O3 161.2(2) . .
O11 Mo3 O3 89.86(18) . .
O4 Mo3 O3 85.06(15) 2_665 .
O6 Mo3 O3 70.68(13) . .
O1 Mo3 O3 70.97(13) 2_665 .
O12 Mo3 Mo1 91.94(15) . 2_665
O11 Mo3 Mo1 127.97(16) . 2_665
O4 Mo3 Mo1 30.83(13) 2_665 2_665
O6 Mo3 Mo1 125.44(12) . 2_665
O1 Mo3 Mo1 42.89(10) 2_665 2_665
O3 Mo3 Mo1 85.72(9) . 2_665
O12 Mo3 Mo2 126.47(16) . .
O11 Mo3 Mo2 88.60(17) . .
O4 Mo3 Mo2 127.05(12) 2_665 .
O6 Mo3 Mo2 30.62(9) . .
O1 Mo3 Mo2 84.04(10) 2_665 .
O3 Mo3 Mo2 42.20(9) . .
Mo1 Mo3 Mo2 119.03(2) 2_665 .
O20 Mo4 O19 105.5(2) . .
O20 Mo4 O17 98.9(2) . .
O19 Mo4 O17 99.8(2) . .
O20 Mo4 O16 102.2(2) . .
O19 Mo4 O16 95.5(2) . .
O17 Mo4 O16 149.43(17) . .
O20 Mo4 O13 93.32(17) . .
O19 Mo4 O13 159.60(15) . .
O17 Mo4 O13 84.68(17) . .
O16 Mo4 O13 72.37(16) . .
O20 Mo4 O14 161.41(19) . .
O19 Mo4 O14 91.97(16) . .
O17 Mo4 O14 71.30(14) . .
O16 Mo4 O14 81.96(15) . .
O13 Mo4 O14 70.48(12) . .
O20 Mo4 Mo6 90.20(16) . 2_566
O19 Mo4 Mo6 126.90(16) . 2_566
O17 Mo4 Mo6 127.92(13) . 2_566
O16 Mo4 Mo6 31.44(12) . 2_566
O13 Mo4 Mo6 43.47(11) . 2_566
O14 Mo4 Mo6 84.15(10) . 2_566
O20 Mo4 Mo5 129.03(18) . .
O19 Mo4 Mo5 88.99(16) . .
O17 Mo4 Mo5 30.14(9) . .
O16 Mo4 Mo5 125.14(11) . .
O13 Mo4 Mo5 85.11(10) . .
O14 Mo4 Mo5 43.21(10) . .
Mo6 Mo4 Mo5 119.66(2) 2_566 .
O22 Mo5 O21 105.6(2) . .
O22 Mo5 O17 102.7(2) . .
O21 Mo5 O17 97.58(19) . .
O22 Mo5 O18 95.78(18) . .
O21 Mo5 O18 100.3(2) . .
O17 Mo5 O18 149.74(17) . .
O22 Mo5 O15 160.04(18) . .
O21 Mo5 O15 92.5(2) . .
O17 Mo5 O15 82.68(15) . .
O18 Mo5 O15 72.36(14) . .
O22 Mo5 O14 91.9(2) . .
O21 Mo5 O14 161.73(18) . .
O17 Mo5 O14 72.85(14) . .
O18 Mo5 O14 82.89(16) . .
O15 Mo5 O14 71.14(14) . .
O22 Mo5 Cr2 126.81(17) . .
O21 Mo5 Cr2 127.55(17) . .
O17 Mo5 Cr2 74.72(12) . .
O18 Mo5 Cr2 75.02(12) . .
O15 Mo5 Cr2 35.52(10) . .
O14 Mo5 Cr2 35.62(10) . .
O22 Mo5 Mo6 127.07(14) . .
O21 Mo5 Mo6 88.72(17) . .
O17 Mo5 Mo6 126.03(12) . .
O18 Mo5 Mo6 31.34(12) . .
O15 Mo5 Mo6 43.41(9) . .
O14 Mo5 Mo6 84.86(10) . .
Cr2 Mo5 Mo6 60.047(17) . .
O22 Mo5 Mo4 91.10(18) . .
O21 Mo5 Mo4 127.27(15) . .
O17 Mo5 Mo4 29.73(12) . .
O18 Mo5 Mo4 127.87(13) . .
O15 Mo5 Mo4 84.26(10) . .
O14 Mo5 Mo4 45.20(9) . .
Cr2 Mo5 Mo4 60.189(16) . .
Mo6 Mo5 Mo4 120.20(2) . .
O24 Mo6 O23 106.2(2) . .
O24 Mo6 O16 97.4(2) . 2_566
O23 Mo6 O16 102.28(19) . 2_566
O24 Mo6 O18 101.4(2) . .
O23 Mo6 O18 94.65(19) . .
O16 Mo6 O18 150.08(18) 2_566 .
O24 Mo6 O13 158.62(18) . 2_566
O23 Mo6 O13 94.3(2) . 2_566
O16 Mo6 O13 71.85(16) 2_566 2_566
O18 Mo6 O13 82.53(16) . 2_566
O24 Mo6 O15 90.48(19) . .
O23 Mo6 O15 160.4(2) . .
O16 Mo6 O15 85.30(15) 2_566 .
O18 Mo6 O15 71.52(14) . .
O13 Mo6 O15 70.65(13) 2_566 .
O24 Mo6 Mo4 128.99(18) . 2_566
O23 Mo6 Mo4 90.73(17) . 2_566
O16 Mo6 Mo4 31.63(13) 2_566 2_566
O18 Mo6 Mo4 125.28(13) . 2_566
O13 Mo6 Mo4 42.75(10) 2_566 2_566
O15 Mo6 Mo4 86.47(10) . 2_566
O24 Mo6 Mo5 88.52(17) . .
O23 Mo6 Mo5 125.71(17) . .
O16 Mo6 Mo5 127.83(11) 2_566 .
O18 Mo6 Mo5 31.20(9) . .
O13 Mo6 Mo5 84.25(10) 2_566 .
O15 Mo6 Mo5 42.68(10) . .
Mo4 Mo6 Mo5 119.98(2) 2_566 .
O2 Cr1 O2 180.00 2_665 .
O2 Cr1 O1 83.99(15) 2_665 2_665
O2 Cr1 O1 96.01(15) . 2_665
O2 Cr1 O1 96.01(15) 2_665 .
O2 Cr1 O1 83.99(15) . .
O1 Cr1 O1 180.00 2_665 .
O2 Cr1 O3 84.86(16) 2_665 2_665
O2 Cr1 O3 95.14(16) . 2_665
O1 Cr1 O3 95.50(15) 2_665 2_665
O1 Cr1 O3 84.50(15) . 2_665
O2 Cr1 O3 95.14(16) 2_665 .
O2 Cr1 O3 84.86(16) . .
O1 Cr1 O3 84.50(15) 2_665 .
O1 Cr1 O3 95.50(15) . .
O3 Cr1 O3 180.000 2_665 .
O2 Cr1 Mo2 42.60(12) 2_665 2_665
O2 Cr1 Mo2 137.40(12) . 2_665
O1 Cr1 Mo2 89.61(11) 2_665 2_665
O1 Cr1 Mo2 90.39(11) . 2_665
O3 Cr1 Mo2 42.26(11) 2_665 2_665
O3 Cr1 Mo2 137.74(11) . 2_665
O2 Cr1 Mo2 137.40(12) 2_665 .
O2 Cr1 Mo2 42.60(12) . .
O1 Cr1 Mo2 90.39(11) 2_665 .
O1 Cr1 Mo2 89.61(11) . .
O3 Cr1 Mo2 137.74(11) 2_665 .
O3 Cr1 Mo2 42.26(11) . .
Mo2 Cr1 Mo2 180.0 2_665 .
O13 Cr2 O13 180.00 . 2_566
O13 Cr2 O14 85.09(15) . .
O13 Cr2 O14 94.91(15) 2_566 .
O13 Cr2 O14 94.91(15) . 2_566
O13 Cr2 O14 85.09(15) 2_566 2_566
O14 Cr2 O14 180.000 . 2_566
O13 Cr2 O15 95.69(16) . .
O13 Cr2 O15 84.31(15) 2_566 .
O14 Cr2 O15 84.39(17) . .
O14 Cr2 O15 95.61(17) 2_566 .
O13 Cr2 O15 84.31(16) . 2_566
O13 Cr2 O15 95.69(15) 2_566 2_566
O14 Cr2 O15 95.61(17) . 2_566
O14 Cr2 O15 84.39(17) 2_566 2_566
O15 Cr2 O15 180.000 . 2_566
O13 Cr2 Mo5 90.26(11) . .
O13 Cr2 Mo5 89.74(11) 2_566 .
O14 Cr2 Mo5 42.48(12) . .
O14 Cr2 Mo5 137.52(12) 2_566 .
O15 Cr2 Mo5 41.92(11) . .
O15 Cr2 Mo5 138.08(11) 2_566 .
O13 Cr2 Mo5 89.74(11) . 2_566
O13 Cr2 Mo5 90.26(11) 2_566 2_566
O14 Cr2 Mo5 137.52(12) . 2_566
O14 Cr2 Mo5 42.48(12) 2_566 2_566
O15 Cr2 Mo5 138.08(11) . 2_566
O15 Cr2 Mo5 41.92(11) 2_566 2_566
Mo5 Cr2 Mo5 180.0 . 2_566
Cr1 O1 Mo1 103.20(14) . .
Cr1 O1 Mo3 103.02(15) . 2_665
Mo1 O1 Mo3 93.90(16) . 2_665
Cr1 O2 Mo2 101.90(18) . .
Cr1 O2 Mo1 102.38(13) . .
Mo2 O2 Mo1 91.53(13) . .
Cr1 O3 Mo2 101.61(17) . .
Cr1 O3 Mo3 101.51(14) . .
Mo2 O3 Mo3 94.38(12) . .
Mo1 O4 Mo3 117.7(2) . 2_665
Mo2 O5 Mo1 117.84(18) . .
Mo2 O6 Mo3 118.46(17) . .
Mo1 O8 Mn1 141.0(2) . .
Mo2 O9 Mn1 140.3(2) . .
Cr2 O13 Mo4 104.38(15) . .
Cr2 O13 Mo6 102.94(15) . 2_566
Mo4 O13 Mo6 93.78(16) . 2_566
Cr2 O14 Mo5 101.90(17) . .
Cr2 O14 Mo4 99.99(13) . .
Mo5 O14 Mo4 91.60(12) . .
Cr2 O15 Mo5 102.56(17) . .
Cr2 O15 Mo6 102.09(14) . .
Mo5 O15 Mo6 93.91(13) . .
Mo6 O16 Mo4 116.9(2) 2_566 .
Mo4 O17 Mo5 120.13(18) . .
Mo5 O18 Mo6 117.46(17) . .
C1 O25 Mn1 129.0(4) . .
C9 O27 Mn2 141.7(5) . .
O26 C1 O25 124.9(5) . .
O26 C1 C2 119.9(5) . .
O25 C1 C2 115.1(6) . .
C3 C2 C1 124.7(6) . .
C3 C2 H2A 117.7 . .
C1 C2 H2A 117.7 . .
C2 C3 C4 123.4(6) . .
C2 C3 H3A 118.3 . .
C4 C3 H3A 118.3 . .
C5 C4 C8 118.2(5) . .
C5 C4 C3 122.7(5) . .
C8 C4 C3 119.0(6) . .
C4 C5 C6 119.9(6) . .
C4 C5 H5A 120.0 . .
C6 C5 H5A 120.0 . .
N1 C6 C5 120.7(6) . .
N1 C6 H6A 119.6 . .
C5 C6 H6A 119.6 . .
N1 C7 C8 120.8(6) . .
N1 C7 H7A 119.6 . .
C8 C7 H7A 119.6 . .
C7 C8 C4 118.4(6) . .
C7 C8 H8A 120.8 . .
C4 C8 H8A 120.8 . .
O28 C9 O27 125.9(6) . .
O28 C9 C10 116.7(6) . .
O27 C9 C10 117.4(5) . .
C11 C10 C9 123.1(7) . .
C11 C10 H10A 118.4 . .
C9 C10 H10A 118.4 . .
C10 C11 C12 126.0(7) . .
C10 C11 H11A 117.0 . .
C12 C11 H11A 117.0 . .
C13 C12 C16 117.6(6) . .
C13 C12 C11 124.5(6) . .
C16 C12 C11 117.8(7) . .
C12 C13 C14 119.4(8) . .
C12 C13 H13A 120.3 . .
C14 C13 H13A 120.3 . .
N4 C14 C13 120.6(9) . .
N4 C14 H14A 119.7 . .
C13 C14 H14A 119.7 . .
N4 C15 C16 120.3(8) . .
N4 C15 H15A 119.9 . .
C16 C15 H15A 119.9 . .
C15 C16 C12 119.7(9) . .
C15 C16 H16A 120.1 . .
C12 C16 H16A 120.1 . .
O29 C17 O30 125.2(5) . .
O29 C17 C18 118.7(5) . .
O30 C17 C18 116.1(6) . .
C19 C18 C17 123.3(6) . .
C19 C18 H18A 118.3 . .
C17 C18 H18A 118.3 . .
C18 C19 C20 124.5(6) . .
C18 C19 H19A 117.8 . .
C20 C19 H19A 117.8 . .
C21 C20 C24 118.6(5) . .
C21 C20 C19 122.1(5) . .
C24 C20 C19 119.3(6) . .
C20 C21 C22 119.5(6) . .
C20 C21 H21A 120.2 . .
C22 C21 H21A 120.2 . .
N2 C22 C21 120.5(6) . .
N2 C22 H22A 119.7 . .
C21 C22 H22A 119.7 . .
N2 C23 C24 119.9(6) . .
N2 C23 H23A 120.0 . .
C24 C23 H23A 120.0 . .
C20 C24 C23 119.7(7) . .
C20 C24 H24A 120.2 . .
C23 C24 H24A 120.2 . .
C7 N1 C6 121.9(5) . .
C7 N1 H1A 119.0 . .
C6 N1 H1A 119.0 . .
C22 N2 C23 121.7(5) . .
C22 N2 H2B 119.2 . .
C23 N2 H2B 119.2 . .
C15 N4 C14 122.4(7) . .
C15 N4 H4A 118.8 . .
C14 N4 H4A 118.8 . .

loop_
_geom_bond_atom_site_label_1
_geom_bond_atom_site_label_2
_geom_bond_distance
_geom_bond_site_symmetry_2
Mn1 OW1 2.144(4) .
Mn1 OW2 2.154(4) .
Mn1 O25 2.186(5) .
Mn1 O9 2.222(5) .
Mn1 OW3 2.225(4) .
Mn1 O8 2.250(4) .
Mn2 O27 2.107(5) .
Mn2 O27 2.107(5) 2_556
Mn2 OW5 2.197(4) 2_556
Mn2 OW5 2.197(4) .
Mn2 OW4 2.232(4) 2_556
Mn2 OW4 2.232(4) .
Mo1 O7 1.685(3) .
Mo1 O8 1.739(4) .
Mo1 O4 1.915(4) .
Mo1 O5 1.922(4) .
Mo1 O1 2.256(4) .
Mo1 O2 2.301(3) .
Mo1 Mo2 3.2782(9) .
Mo1 Mo3 3.3073(8) 2_665
Mo2 O10 1.700(5) .
Mo2 O9 1.740(4) .
Mo2 O5 1.905(3) .
Mo2 O6 1.941(4) .
Mo2 O3 2.257(4) .
Mo2 O2 2.274(4) .
Mo2 Cr1 3.2872(7) .
Mo2 Mo3 3.3501(8) .
Mo3 O12 1.706(4) .
Mo3 O11 1.708(5) .
Mo3 O4 1.949(4) 2_665
Mo3 O6 1.958(4) .
Mo3 O1 2.270(4) 2_665
Mo3 O3 2.309(4) .
Mo3 Mo1 3.3073(8) 2_665
Mo4 O20 1.692(4) .
Mo4 O19 1.712(4) .
Mo4 O17 1.916(5) .
Mo4 O16 1.944(4) .
Mo4 O13 2.248(4) .
Mo4 O14 2.371(3) .
Mo4 Mo6 3.3045(9) 2_566
Mo4 Mo5 3.3406(10) .
Mo5 O22 1.698(4) .
Mo5 O21 1.701(5) .
Mo5 O17 1.939(4) .
Mo5 O18 1.949(4) .
Mo5 O15 2.269(4) .
Mo5 O14 2.288(4) .
Mo5 Cr2 3.3152(7) .
Mo5 Mo6 3.3392(9) .
Mo6 O24 1.695(5) .
Mo6 O23 1.707(4) .
Mo6 O16 1.933(4) 2_566
Mo6 O18 1.957(4) .
Mo6 O13 2.278(4) 2_566
Mo6 O15 2.300(4) .
Mo6 Mo4 3.3045(9) 2_566
Cr1 O2 1.951(4) 2_665
Cr1 O2 1.951(4) .
Cr1 O1 1.975(3) 2_665
Cr1 O1 1.975(3) .
Cr1 O3 1.979(4) 2_665
Cr1 O3 1.979(4) .
Cr1 Mo2 3.2872(7) 2_665
Cr2 O13 1.971(3) .
Cr2 O13 1.971(3) 2_566
Cr2 O14 1.973(4) .
Cr2 O14 1.973(4) 2_566
Cr2 O15 1.973(4) .
Cr2 O15 1.973(4) 2_566
Cr2 Mo5 3.3152(7) 2_566
O1 Mo3 2.270(4) 2_665
O4 Mo3 1.949(4) 2_665
O13 Mo6 2.278(4) 2_566
O16 Mo6 1.933(4) 2_566
O25 C1 1.282(7) .
O26 C1 1.219(8) .
O27 C9 1.250(8) .
O28 C9 1.229(7) .
O29 C17 1.243(8) .
O30 C17 1.250(7) .
C1 C2 1.507(7) .
C2 C3 1.308(8) .
C2 H2A 0.9300 .
C3 C4 1.482(7) .
C3 H3A 0.9300 .
C4 C5 1.372(9) .
C4 C8 1.396(8) .
C5 C6 1.379(8) .
C5 H5A 0.9300 .
C6 N1 1.313(8) .
C6 H6A 0.9300 .
C7 N1 1.309(9) .
C7 C8 1.399(8) .
C7 H7A 0.9300 .
C8 H8A 0.9300 .
C9 C10 1.519(8) .
C10 C11 1.289(8) .
C10 H10A 0.9300 .
C11 C12 1.475(8) .
C11 H11A 0.9300 .
C12 C13 1.384(11) .
C12 C16 1.389(10) .
C13 C14 1.390(10) .
C13 H13A 0.9300 .
C14 N4 1.319(11) .
C14 H14A 0.9300 .
C15 N4 1.295(13) .
C15 C16 1.398(11) .
C15 H15A 0.9300 .
C16 H16A 0.9300 .
C17 C18 1.512(7) .
C18 C19 1.298(8) .
C18 H18A 0.9300 .
C19 C20 1.485(7) .
C19 H19A 0.9300 .
C20 C21 1.380(9) .
C20 C24 1.380(8) .
C21 C22 1.395(7) .
C21 H21A 0.9300 .
C22 N2 1.312(8) .
C22 H22A 0.9300 .
C23 N2 1.346(9) .
C23 C24 1.389(8) .
C23 H23A 0.9300 .
C24 H24A 0.9300 .
N1 H1A 0.8600 .
N2 H2B 0.8600 .
N4 H4A 0.8600 .
OW10 OW11 1.10(3) .
OW12 OW13 1.26(4) .

loop_
_geom_torsion_atom_site_label_1
_geom_torsion_atom_site_label_2
_geom_torsion_atom_site_label_3
_geom_torsion_atom_site_label_4
_geom_torsion
_geom_torsion_site_symmetry_1
_geom_torsion_site_symmetry_4
O7 Mo1 Mo2 O10 -2.1(3) . .
O8 Mo1 Mo2 O10 105.2(2) . .
O4 Mo1 Mo2 O10 -156.7(3) . .
O5 Mo1 Mo2 O10 -9.3(3) . .
O1 Mo1 Mo2 O10 -92.9(2) . .
O2 Mo1 Mo2 O10 -159.4(3) . .
Mo3 Mo1 Mo2 O10 -119.7(2) 2_665 .
O7 Mo1 Mo2 O9 -111.9(2) . .
O8 Mo1 Mo2 O9 -4.52(17) . .
O4 Mo1 Mo2 O9 93.5(2) . .
O5 Mo1 Mo2 O9 -119.1(3) . .
O1 Mo1 Mo2 O9 157.34(15) . .
O2 Mo1 Mo2 O9 90.91(18) . .
Mo3 Mo1 Mo2 O9 130.52(13) 2_665 .
O7 Mo1 Mo2 O5 7.2(3) . .
O8 Mo1 Mo2 O5 114.5(3) . .
O4 Mo1 Mo2 O5 -147.4(3) . .
O1 Mo1 Mo2 O5 -83.6(2) . .
O2 Mo1 Mo2 O5 -150.0(3) . .
Mo3 Mo1 Mo2 O5 -110.4(2) 2_665 .
O7 Mo1 Mo2 O6 152.8(2) . .
O8 Mo1 Mo2 O6 -99.89(19) . .
O4 Mo1 Mo2 O6 -1.9(2) . .
O5 Mo1 Mo2 O6 145.6(3) . .
O1 Mo1 Mo2 O6 61.97(17) . .
O2 Mo1 Mo2 O6 -4.46(19) . .
Mo3 Mo1 Mo2 O6 35.15(15) 2_665 .
O7 Mo1 Mo2 O3 89.3(2) . .
O8 Mo1 Mo2 O3 -163.38(15) . .
O4 Mo1 Mo2 O3 -65.35(18) . .
O5 Mo1 Mo2 O3 82.1(3) . .
O1 Mo1 Mo2 O3 -1.52(12) . .
O2 Mo1 Mo2 O3 -67.95(16) . .
Mo3 Mo1 Mo2 O3 -28.35(9) 2_665 .
O7 Mo1 Mo2 O2 157.2(2) . .
O8 Mo1 Mo2 O2 -95.43(19) . .
O4 Mo1 Mo2 O2 2.60(19) . .
O5 Mo1 Mo2 O2 150.0(3) . .
O1 Mo1 Mo2 O2 66.43(16) . .
Mo3 Mo1 Mo2 O2 39.61(14) 2_665 .
O7 Mo1 Mo2 Cr1 116.80(19) . .
O8 Mo1 Mo2 Cr1 -135.85(13) . .
O4 Mo1 Mo2 Cr1 -37.82(15) . .
O5 Mo1 Mo2 Cr1 109.6(2) . .
O1 Mo1 Mo2 Cr1 26.01(9) . .
O2 Mo1 Mo2 Cr1 -40.42(13) . .
Mo3 Mo1 Mo2 Cr1 -0.818(16) 2_665 .
O7 Mo1 Mo2 Mo3 115.99(19) . .
O8 Mo1 Mo2 Mo3 -136.67(13) . .
O4 Mo1 Mo2 Mo3 -38.64(15) . .
O5 Mo1 Mo2 Mo3 108.8(2) . .
O1 Mo1 Mo2 Mo3 25.19(9) . .
O2 Mo1 Mo2 Mo3 -41.24(14) . .
Mo3 Mo1 Mo2 Mo3 -1.63(3) 2_665 .
O10 Mo2 Mo3 O12 -104.6(2) . .
O9 Mo2 Mo3 O12 7.2(3) . .
O5 Mo2 Mo3 O12 156.1(3) . .
O6 Mo2 Mo3 O12 5.9(3) . .
O3 Mo2 Mo3 O12 159.6(2) . .
O2 Mo2 Mo3 O12 91.2(2) . .
Mo1 Mo2 Mo3 O12 118.9(2) . .
Cr1 Mo2 Mo3 O12 118.1(2) . .
O10 Mo2 Mo3 O11 4.45(19) . .
O9 Mo2 Mo3 O11 116.3(2) . .
O5 Mo2 Mo3 O11 -94.9(2) . .
O6 Mo2 Mo3 O11 115.0(3) . .
O3 Mo2 Mo3 O11 -91.3(2) . .
O2 Mo2 Mo3 O11 -159.71(17) . .
Mo1 Mo2 Mo3 O11 -132.04(14) . .
Cr1 Mo2 Mo3 O11 -132.86(14) . .
O10 Mo2 Mo3 O4 102.4(2) . 2_665
O9 Mo2 Mo3 O4 -145.8(2) . 2_665
O5 Mo2 Mo3 O4 3.0(2) . 2_665
O6 Mo2 Mo3 O4 -147.1(3) . 2_665
O3 Mo2 Mo3 O4 6.6(2) . 2_665
O2 Mo2 Mo3 O4 -61.80(18) . 2_665
Mo1 Mo2 Mo3 O4 -34.13(16) . 2_665
Cr1 Mo2 Mo3 O4 -34.95(16) . 2_665
O10 Mo2 Mo3 O6 -110.5(3) . .
O9 Mo2 Mo3 O6 1.3(3) . .
O5 Mo2 Mo3 O6 150.1(3) . .
O3 Mo2 Mo3 O6 153.7(3) . .
O2 Mo2 Mo3 O6 85.3(3) . .
Mo1 Mo2 Mo3 O6 113.0(2) . .
Cr1 Mo2 Mo3 O6 112.2(2) . .
O10 Mo2 Mo3 O1 163.88(16) . 2_665
O9 Mo2 Mo3 O1 -84.3(2) . 2_665
O5 Mo2 Mo3 O1 64.56(17) . 2_665
O6 Mo2 Mo3 O1 -85.6(2) . 2_665
O3 Mo2 Mo3 O1 68.10(17) . 2_665
O2 Mo2 Mo3 O1 -0.28(11) . 2_665
Mo1 Mo2 Mo3 O1 27.39(8) . 2_665
Cr1 Mo2 Mo3 O1 26.57(8) . 2_665
O10 Mo2 Mo3 O3 95.8(2) . .
O9 Mo2 Mo3 O3 -152.4(2) . .
O5 Mo2 Mo3 O3 -3.5(2) . .
O6 Mo2 Mo3 O3 -153.7(3) . .
O2 Mo2 Mo3 O3 -68.37(17) . .
Mo1 Mo2 Mo3 O3 -40.71(14) . .
Cr1 Mo2 Mo3 O3 -41.53(14) . .
O10 Mo2 Mo3 Mo1 138.11(14) . 2_665
O9 Mo2 Mo3 Mo1 -110.09(18) . 2_665
O5 Mo2 Mo3 Mo1 38.78(15) . 2_665
O6 Mo2 Mo3 Mo1 -111.4(2) . 2_665
O3 Mo2 Mo3 Mo1 42.32(14) . 2_665
O2 Mo2 Mo3 Mo1 -26.05(8) . 2_665
Mo1 Mo2 Mo3 Mo1 1.62(3) . 2_665
Cr1 Mo2 Mo3 Mo1 0.797(16) . 2_665
O20 Mo4 Mo5 O22 111.7(2) . .
O19 Mo4 Mo5 O22 2.43(18) . .
O17 Mo4 Mo5 O22 114.2(3) . .
O16 Mo4 Mo5 O22 -93.6(2) . .
O13 Mo4 Mo5 O22 -158.02(17) . .
O14 Mo4 Mo5 O22 -91.5(2) . .
Mo6 Mo4 Mo5 O22 -130.50(14) 2_566 .
O20 Mo4 Mo5 O21 1.0(3) . .
O19 Mo4 Mo5 O21 -108.2(3) . .
O17 Mo4 Mo5 O21 3.5(3) . .
O16 Mo4 Mo5 O21 155.7(3) . .
O13 Mo4 Mo5 O21 91.3(2) . .
O14 Mo4 Mo5 O21 157.8(3) . .
Mo6 Mo4 Mo5 O21 118.8(2) 2_566 .
O20 Mo4 Mo5 O17 -2.5(3) . .
O19 Mo4 Mo5 O17 -111.7(3) . .
O16 Mo4 Mo5 O17 152.2(3) . .
O13 Mo4 Mo5 O17 87.8(3) . .
O14 Mo4 Mo5 O17 154.3(3) . .
Mo6 Mo4 Mo5 O17 115.3(2) 2_566 .
O20 Mo4 Mo5 O18 -150.1(2) . .
O19 Mo4 Mo5 O18 100.6(2) . .
O17 Mo4 Mo5 O18 -147.6(3) . .
O16 Mo4 Mo5 O18 4.6(2) . .
O13 Mo4 Mo5 O18 -59.83(18) . .
O14 Mo4 Mo5 O18 6.7(2) . .
Mo6 Mo4 Mo5 O18 -32.31(15) 2_566 .
O20 Mo4 Mo5 O15 -87.8(2) . .
O19 Mo4 Mo5 O15 162.98(16) . .
O17 Mo4 Mo5 O15 -85.3(3) . .
O16 Mo4 Mo5 O15 66.94(17) . .
O13 Mo4 Mo5 O15 2.53(12) . .
O14 Mo4 Mo5 O15 69.02(16) . .
Mo6 Mo4 Mo5 O15 30.05(9) 2_566 .
O20 Mo4 Mo5 O14 -156.8(2) . .
O19 Mo4 Mo5 O14 93.96(19) . .
O17 Mo4 Mo5 O14 -154.3(3) . .
O16 Mo4 Mo5 O14 -2.08(19) . .
O13 Mo4 Mo5 O14 -66.49(16) . .
Mo6 Mo4 Mo5 O14 -38.97(13) 2_566 .
O20 Mo4 Mo5 Cr2 -115.5(2) . .
O19 Mo4 Mo5 Cr2 135.25(14) . .
O17 Mo4 Mo5 Cr2 -113.0(2) . .
O16 Mo4 Mo5 Cr2 39.21(15) . .
O13 Mo4 Mo5 Cr2 -25.20(9) . .
O14 Mo4 Mo5 Cr2 41.29(13) . .
Mo6 Mo4 Mo5 Cr2 2.322(16) 2_566 .
O20 Mo4 Mo5 Mo6 -113.2(2) . .
O19 Mo4 Mo5 Mo6 137.56(14) . .
O17 Mo4 Mo5 Mo6 -110.7(2) . .
O16 Mo4 Mo5 Mo6 41.52(15) . .
O13 Mo4 Mo5 Mo6 -22.89(9) . .
O14 Mo4 Mo5 Mo6 43.60(13) . .
Mo6 Mo4 Mo5 Mo6 4.63(3) 2_566 .
O22 Mo5 Mo6 O24 -111.4(3) . .
O21 Mo5 Mo6 O24 -2.7(2) . .
O17 Mo5 Mo6 O24 95.7(2) . .
O18 Mo5 Mo6 O24 -115.1(3) . .
O15 Mo5 Mo6 O24 92.3(2) . .
O14 Mo5 Mo6 O24 160.16(18) . .
Cr2 Mo5 Mo6 O24 133.05(16) . .
Mo4 Mo5 Mo6 O24 130.74(16) . .
O22 Mo5 Mo6 O23 -2.4(3) . .
O21 Mo5 Mo6 O23 106.3(3) . .
O17 Mo5 Mo6 O23 -155.3(3) . .
O18 Mo5 Mo6 O23 -6.1(3) . .
O15 Mo5 Mo6 O23 -158.7(3) . .
O14 Mo5 Mo6 O23 -90.9(2) . .
Cr2 Mo5 Mo6 O23 -118.0(2) . .
Mo4 Mo5 Mo6 O23 -120.3(2) . .
O22 Mo5 Mo6 O16 150.4(3) . 2_566
O21 Mo5 Mo6 O16 -100.9(2) . 2_566
O17 Mo5 Mo6 O16 -2.5(2) . 2_566
O18 Mo5 Mo6 O16 146.7(3) . 2_566
O15 Mo5 Mo6 O16 -5.9(2) . 2_566
O14 Mo5 Mo6 O16 61.98(18) . 2_566
Cr2 Mo5 Mo6 O16 34.87(16) . 2_566
Mo4 Mo5 Mo6 O16 32.55(16) . 2_566
O22 Mo5 Mo6 O18 3.7(3) . .
O21 Mo5 Mo6 O18 112.4(3) . .
O17 Mo5 Mo6 O18 -149.2(3) . .
O15 Mo5 Mo6 O18 -152.6(3) . .
O14 Mo5 Mo6 O18 -84.8(3) . .
Cr2 Mo5 Mo6 O18 -111.9(2) . .
Mo4 Mo5 Mo6 O18 -114.2(2) . .
O22 Mo5 Mo6 O13 88.8(2) . 2_566
O21 Mo5 Mo6 O13 -162.57(17) . 2_566
O17 Mo5 Mo6 O13 -64.12(18) . 2_566
O18 Mo5 Mo6 O13 85.1(3) . 2_566
O15 Mo5 Mo6 O13 -67.54(17) . 2_566
O14 Mo5 Mo6 O13 0.31(11) . 2_566
Cr2 Mo5 Mo6 O13 -26.80(8) . 2_566
Mo4 Mo5 Mo6 O13 -29.11(9) . 2_566
O22 Mo5 Mo6 O15 156.3(3) . .
O21 Mo5 Mo6 O15 -95.0(2) . .
O17 Mo5 Mo6 O15 3.4(2) . .
O18 Mo5 Mo6 O15 152.6(3) . .
O14 Mo5 Mo6 O15 67.85(17) . .
Cr2 Mo5 Mo6 O15 40.73(14) . .
Mo4 Mo5 Mo6 O15 38.42(15) . .
O22 Mo5 Mo6 Mo4 113.2(2) . 2_566
O21 Mo5 Mo6 Mo4 -138.10(15) . 2_566
O17 Mo5 Mo6 Mo4 -39.66(16) . 2_566
O18 Mo5 Mo6 Mo4 109.5(2) . 2_566
O15 Mo5 Mo6 Mo4 -43.07(15) . 2_566
O14 Mo5 Mo6 Mo4 24.78(8) . 2_566
Cr2 Mo5 Mo6 Mo4 -2.334(16) . 2_566
Mo4 Mo5 Mo6 Mo4 -4.65(3) . 2_566
O10 Mo2 Cr1 O2 -10.5(2) . 2_665
O9 Mo2 Cr1 O2 168.0(2) . 2_665
O5 Mo2 Cr1 O2 -97.96(19) . 2_665
O6 Mo2 Cr1 O2 80.31(19) . 2_665
O3 Mo2 Cr1 O2 0.17(19) . 2_665
O2 Mo2 Cr1 O2 180.0 . 2_665
Mo1 Mo2 Cr1 O2 -128.40(14) . 2_665
Mo3 Mo2 Cr1 O2 50.79(14) . 2_665
O10 Mo2 Cr1 O2 169.5(2) . .
O9 Mo2 Cr1 O2 -12.0(2) . .
O5 Mo2 Cr1 O2 82.04(19) . .
O6 Mo2 Cr1 O2 -99.69(19) . .
O3 Mo2 Cr1 O2 -179.83(19) . .
Mo1 Mo2 Cr1 O2 51.60(14) . .
Mo3 Mo2 Cr1 O2 -129.21(14) . .
O10 Mo2 Cr1 O1 -92.1(2) . 2_665
O9 Mo2 Cr1 O1 86.49(19) . 2_665
O5 Mo2 Cr1 O1 -179.50(17) . 2_665
O6 Mo2 Cr1 O1 -1.24(17) . 2_665
O3 Mo2 Cr1 O1 -81.37(19) . 2_665
O2 Mo2 Cr1 O1 98.46(18) . 2_665
Mo1 Mo2 Cr1 O1 150.06(12) . 2_665
Mo3 Mo2 Cr1 O1 -30.75(12) . 2_665
O10 Mo2 Cr1 O1 87.9(2) . .
O9 Mo2 Cr1 O1 -93.51(19) . .
O5 Mo2 Cr1 O1 0.50(17) . .
O6 Mo2 Cr1 O1 178.76(17) . .
O3 Mo2 Cr1 O1 98.63(19) . .
O2 Mo2 Cr1 O1 -81.54(18) . .
Mo1 Mo2 Cr1 O1 -29.94(12) . .
Mo3 Mo2 Cr1 O1 149.25(12) . .
O10 Mo2 Cr1 O3 169.3(2) . 2_665
O9 Mo2 Cr1 O3 -12.1(2) . 2_665
O5 Mo2 Cr1 O3 81.9(2) . 2_665
O6 Mo2 Cr1 O3 -99.87(19) . 2_665
O3 Mo2 Cr1 O3 180.0 . 2_665
O2 Mo2 Cr1 O3 -0.17(19) . 2_665
Mo1 Mo2 Cr1 O3 51.42(14) . 2_665
Mo3 Mo2 Cr1 O3 -129.38(14) . 2_665
O10 Mo2 Cr1 O3 -10.7(2) . .
O9 Mo2 Cr1 O3 167.9(2) . .
O5 Mo2 Cr1 O3 -98.1(2) . .
O6 Mo2 Cr1 O3 80.13(19) . .
O2 Mo2 Cr1 O3 179.83(19) . .
Mo1 Mo2 Cr1 O3 -128.58(14) . .
Mo3 Mo2 Cr1 O3 50.62(14) . .
O10 Mo2 Cr1 Mo2 98(100) . 2_665
O9 Mo2 Cr1 Mo2 -84(100) . 2_665
O5 Mo2 Cr1 Mo2 10(100) . 2_665
O6 Mo2 Cr1 Mo2 -172(100) . 2_665
O3 Mo2 Cr1 Mo2 108(100) . 2_665
O2 Mo2 Cr1 Mo2 -72(100) . 2_665
Mo1 Mo2 Cr1 Mo2 -20(100) . 2_665
Mo3 Mo2 Cr1 Mo2 159(100) . 2_665
O22 Mo5 Cr2 O13 95.3(2) . .
O21 Mo5 Cr2 O13 -87.2(2) . .
O17 Mo5 Cr2 O13 0.69(17) . .
O18 Mo5 Cr2 O13 -178.74(17) . .
O15 Mo5 Cr2 O13 -98.24(18) . .
O14 Mo5 Cr2 O13 82.44(18) . .
Mo6 Mo5 Cr2 O13 -148.76(12) . .
Mo4 Mo5 Cr2 O13 28.94(12) . .
O22 Mo5 Cr2 O13 -84.7(2) . 2_566
O21 Mo5 Cr2 O13 92.8(2) . 2_566
O17 Mo5 Cr2 O13 -179.31(17) . 2_566
O18 Mo5 Cr2 O13 1.26(17) . 2_566
O15 Mo5 Cr2 O13 81.76(18) . 2_566
O14 Mo5 Cr2 O13 -97.56(18) . 2_566
Mo6 Mo5 Cr2 O13 31.24(12) . 2_566
Mo4 Mo5 Cr2 O13 -151.06(12) . 2_566
O22 Mo5 Cr2 O14 12.8(2) . .
O21 Mo5 Cr2 O14 -169.6(2) . .
O17 Mo5 Cr2 O14 -81.75(19) . .
O18 Mo5 Cr2 O14 98.82(19) . .
O15 Mo5 Cr2 O14 179.32(19) . .
Mo6 Mo5 Cr2 O14 128.80(14) . .
Mo4 Mo5 Cr2 O14 -53.50(14) . .
O22 Mo5 Cr2 O14 -167.2(2) . 2_566
O21 Mo5 Cr2 O14 10.4(2) . 2_566
O17 Mo5 Cr2 O14 98.25(19) . 2_566
O18 Mo5 Cr2 O14 -81.18(19) . 2_566
O15 Mo5 Cr2 O14 -0.68(19) . 2_566
O14 Mo5 Cr2 O14 180.000 . 2_566
Mo6 Mo5 Cr2 O14 -51.20(14) . 2_566
Mo4 Mo5 Cr2 O14 126.50(14) . 2_566
O22 Mo5 Cr2 O15 -166.5(2) . .
O21 Mo5 Cr2 O15 11.1(2) . .
O17 Mo5 Cr2 O15 98.93(19) . .
O18 Mo5 Cr2 O15 -80.50(19) . .
O14 Mo5 Cr2 O15 -179.32(19) . .
Mo6 Mo5 Cr2 O15 -50.52(14) . .
Mo4 Mo5 Cr2 O15 127.18(14) . .
O22 Mo5 Cr2 O15 13.5(2) . 2_566
O21 Mo5 Cr2 O15 -168.9(2) . 2_566
O17 Mo5 Cr2 O15 -81.07(19) . 2_566
O18 Mo5 Cr2 O15 99.50(19) . 2_566
O15 Mo5 Cr2 O15 180.000 . 2_566
O14 Mo5 Cr2 O15 0.68(19) . 2_566
Mo6 Mo5 Cr2 O15 129.48(14) . 2_566
Mo4 Mo5 Cr2 O15 -52.82(14) . 2_566
O22 Mo5 Cr2 Mo5 -57(44) . 2_566
O21 Mo5 Cr2 Mo5 120(44) . 2_566
O17 Mo5 Cr2 Mo5 -152(44) . 2_566
O18 Mo5 Cr2 Mo5 29(44) . 2_566
O15 Mo5 Cr2 Mo5 109(44) . 2_566
O14 Mo5 Cr2 Mo5 -70(44) . 2_566
Mo6 Mo5 Cr2 Mo5 59(44) . 2_566
Mo4 Mo5 Cr2 Mo5 -123(44) . 2_566
O2 Cr1 O1 Mo1 178.23(16) 2_665 .
O2 Cr1 O1 Mo1 -1.77(16) . .
O1 Cr1 O1 Mo1 26(100) 2_665 .
O3 Cr1 O1 Mo1 -97.54(17) 2_665 .
O3 Cr1 O1 Mo1 82.46(17) . .
Mo2 Cr1 O1 Mo1 -139.45(13) 2_665 .
Mo2 Cr1 O1 Mo1 40.55(13) . .
O2 Cr1 O1 Mo3 -84.53(17) 2_665 2_665
O2 Cr1 O1 Mo3 95.47(17) . 2_665
O1 Cr1 O1 Mo3 123(100) 2_665 2_665
O3 Cr1 O1 Mo3 -0.31(15) 2_665 2_665
O3 Cr1 O1 Mo3 179.69(15) . 2_665
Mo2 Cr1 O1 Mo3 -42.22(12) 2_665 2_665
Mo2 Cr1 O1 Mo3 137.78(12) . 2_665
O7 Mo1 O1 Cr1 -169.3(2) . .
O8 Mo1 O1 Cr1 22.7(6) . .
O4 Mo1 O1 Cr1 90.46(18) . .
O5 Mo1 O1 Cr1 -71.84(17) . .
O2 Mo1 O1 Cr1 1.58(15) . .
Mo2 Mo1 O1 Cr1 -40.85(14) . .
Mo3 Mo1 O1 Cr1 104.35(18) 2_665 .
O7 Mo1 O1 Mo3 86.31(19) . 2_665
O8 Mo1 O1 Mo3 -81.7(5) . 2_665
O4 Mo1 O1 Mo3 -13.89(13) . 2_665
O5 Mo1 O1 Mo3 -176.20(13) . 2_665
O2 Mo1 O1 Mo3 -102.77(14) . 2_665
Mo2 Mo1 O1 Mo3 -145.20(9) . 2_665
O2 Cr1 O2 Mo2 59(100) 2_665 .
O1 Cr1 O2 Mo2 -84.02(15) 2_665 .
O1 Cr1 O2 Mo2 95.98(15) . .
O3 Cr1 O2 Mo2 179.88(13) 2_665 .
O3 Cr1 O2 Mo2 -0.12(13) . .
Mo2 Cr1 O2 Mo2 180.0 2_665 .
O2 Cr1 O2 Mo1 -35(100) 2_665 .
O1 Cr1 O2 Mo1 -178.27(16) 2_665 .
O1 Cr1 O2 Mo1 1.73(16) . .
O3 Cr1 O2 Mo1 85.63(16) 2_665 .
O3 Cr1 O2 Mo1 -94.37(16) . .
Mo2 Cr1 O2 Mo1 85.75(16) 2_665 .
Mo2 Cr1 O2 Mo1 -94.25(16) . .
O10 Mo2 O2 Cr1 -29.5(7) . .
O9 Mo2 O2 Cr1 170.00(16) . .
O5 Mo2 O2 Cr1 -87.26(17) . .
O6 Mo2 O2 Cr1 73.47(16) . .
O3 Mo2 O2 Cr1 0.11(12) . .
Mo1 Mo2 O2 Cr1 -102.99(15) . .
Mo3 Mo2 O2 Cr1 42.43(11) . .
O10 Mo2 O2 Mo1 73.5(6) . .
O9 Mo2 O2 Mo1 -87.02(15) . .
O5 Mo2 O2 Mo1 15.72(15) . .
O6 Mo2 O2 Mo1 176.46(15) . .
O3 Mo2 O2 Mo1 103.09(14) . .
Cr1 Mo2 O2 Mo1 102.99(15) . .
Mo3 Mo2 O2 Mo1 145.42(10) . .
O7 Mo1 O2 Cr1 28.5(7) . .
O8 Mo1 O2 Cr1 -174.4(2) . .
O4 Mo1 O2 Cr1 -75.37(18) . .
O5 Mo1 O2 Cr1 86.87(19) . .
O1 Mo1 O2 Cr1 -1.60(15) . .
Mo2 Mo1 O2 Cr1 102.53(19) . .
Mo3 Mo1 O2 Cr1 -43.76(13) 2_665 .
O7 Mo1 O2 Mo2 -74.1(6) . .
O8 Mo1 O2 Mo2 83.04(18) . .
O4 Mo1 O2 Mo2 -177.91(16) . .
O5 Mo1 O2 Mo2 -15.66(14) . .
O1 Mo1 O2 Mo2 -104.13(16) . .
Mo3 Mo1 O2 Mo2 -146.30(11) 2_665 .
O2 Cr1 O3 Mo2 -179.88(13) 2_665 .
O2 Cr1 O3 Mo2 0.12(13) . .
O1 Cr1 O3 Mo2 96.68(15) 2_665 .
O1 Cr1 O3 Mo2 -83.32(15) . .
O3 Cr1 O3 Mo2 -55(100) 2_665 .
Mo2 Cr1 O3 Mo2 180.0 2_665 .
O2 Cr1 O3 Mo3 83.14(15) 2_665 .
O2 Cr1 O3 Mo3 -96.86(15) . .
O1 Cr1 O3 Mo3 -0.30(15) 2_665 .
O1 Cr1 O3 Mo3 179.70(15) . .
O3 Cr1 O3 Mo3 -152(100) 2_665 .
Mo2 Cr1 O3 Mo3 83.02(16) 2_665 .
Mo2 Cr1 O3 Mo3 -96.98(16) . .
O10 Mo2 O3 Cr1 171.72(17) . .
O9 Mo2 O3 Cr1 -27.5(5) . .
O5 Mo2 O3 Cr1 74.38(16) . .
O6 Mo2 O3 Cr1 -88.87(18) . .
O2 Mo2 O3 Cr1 -0.11(12) . .
Mo1 Mo2 O3 Cr1 43.16(11) . .
Mo3 Mo2 O3 Cr1 -102.72(16) . .
O10 Mo2 O3 Mo3 -85.57(17) . .
O9 Mo2 O3 Mo3 75.2(4) . .
O5 Mo2 O3 Mo3 177.10(17) . .
O6 Mo2 O3 Mo3 13.84(15) . .
O2 Mo2 O3 Mo3 102.61(14) . .
Mo1 Mo2 O3 Mo3 145.88(11) . .
Cr1 Mo2 O3 Mo3 102.72(16) . .
O12 Mo3 O3 Cr1 42.4(6) . .
O11 Mo3 O3 Cr1 -169.1(2) . .
O4 Mo3 O3 Cr1 -71.93(18) 2_665 .
O6 Mo3 O3 Cr1 88.96(19) . .
O1 Mo3 O3 Cr1 0.28(14) 2_665 .
Mo1 Mo3 O3 Cr1 -41.01(13) 2_665 .
Mo2 Mo3 O3 Cr1 102.81(19) . .
O12 Mo3 O3 Mo2 -60.4(6) . .
O11 Mo3 O3 Mo2 88.1(2) . .
O4 Mo3 O3 Mo2 -174.74(17) 2_665 .
O6 Mo3 O3 Mo2 -13.84(15) . .
O1 Mo3 O3 Mo2 -102.53(16) 2_665 .
Mo1 Mo3 O3 Mo2 -143.82(11) 2_665 .
O7 Mo1 O4 Mo3 -72.0(3) . 2_665
O8 Mo1 O4 Mo3 179.4(2) . 2_665
O5 Mo1 O4 Mo3 54.9(4) . 2_665
O1 Mo1 O4 Mo3 18.37(18) . 2_665
O2 Mo1 O4 Mo3 89.9(2) . 2_665
Mo2 Mo1 O4 Mo3 88.09(19) . 2_665
O10 Mo2 O5 Mo1 172.7(2) . .
O9 Mo2 O5 Mo1 63.0(3) . .
O6 Mo2 O5 Mo1 -61.8(4) . .
O3 Mo2 O5 Mo1 -94.6(2) . .
O2 Mo2 O5 Mo1 -21.51(19) . .
Cr1 Mo2 O5 Mo1 -58.50(18) . .
Mo3 Mo2 O5 Mo1 -92.1(2) . .
O7 Mo1 O5 Mo2 -174.3(2) . .
O8 Mo1 O5 Mo2 -66.5(2) . .
O4 Mo1 O5 Mo2 58.1(4) . .
O1 Mo1 O5 Mo2 93.1(2) . .
O2 Mo1 O5 Mo2 21.36(19) . .
Mo3 Mo1 O5 Mo2 89.8(2) 2_665 .
O10 Mo2 O6 Mo3 72.0(3) . .
O9 Mo2 O6 Mo3 -179.0(2) . .
O5 Mo2 O6 Mo3 -53.0(5) . .
O3 Mo2 O6 Mo3 -18.7(2) . .
O2 Mo2 O6 Mo3 -91.5(2) . .
Mo1 Mo2 O6 Mo3 -88.3(2) . .
Cr1 Mo2 O6 Mo3 -56.27(18) . .
O12 Mo3 O6 Mo2 -175.2(2) . .
O11 Mo3 O6 Mo2 -67.5(3) . .
O4 Mo3 O6 Mo2 58.1(4) 2_665 .
O1 Mo3 O6 Mo2 90.7(2) 2_665 .
O3 Mo3 O6 Mo2 18.39(19) . .
Mo1 Mo3 O6 Mo2 88.1(2) 2_665 .
O7 Mo1 O8 Mn1 131.0(3) . .
O4 Mo1 O8 Mn1 -124.8(3) . .
O5 Mo1 O8 Mn1 30.2(3) . .
O1 Mo1 O8 Mn1 -61.5(7) . .
O2 Mo1 O8 Mn1 -41.6(3) . .
Mo2 Mo1 O8 Mn1 2.0(3) . .
Mo3 Mo1 O8 Mn1 -124.4(3) 2_665 .
OW1 Mn1 O8 Mo1 -81.2(4) . .
OW2 Mn1 O8 Mo1 95.8(4) . .
O25 Mn1 O8 Mo1 -175.4(3) . .
O9 Mn1 O8 Mo1 0.8(3) . .
OW3 Mn1 O8 Mo1 23(2) . .
O10 Mo2 O9 Mn1 -120.9(3) . .
O5 Mo2 O9 Mn1 -18.8(4) . .
O6 Mo2 O9 Mn1 136.4(3) . .
O3 Mo2 O9 Mn1 79.2(5) . .
O2 Mo2 O9 Mn1 53.3(3) . .
Mo1 Mo2 O9 Mn1 8.7(3) . .
Cr1 Mo2 O9 Mn1 60.3(4) . .
Mo3 Mo2 O9 Mn1 135.8(2) . .
OW1 Mn1 O9 Mo2 81.9(4) . .
OW2 Mn1 O9 Mo2 -93.9(3) . .
O25 Mn1 O9 Mo2 140.7(9) . .
OW3 Mn1 O9 Mo2 173.5(3) . .
O8 Mn1 O9 Mo2 -8.4(3) . .
O13 Cr2 O13 Mo4 128(67) 2_566 .
O14 Cr2 O13 Mo4 2.12(17) . .
O14 Cr2 O13 Mo4 -177.88(17) 2_566 .
O15 Cr2 O13 Mo4 -81.73(18) . .
O15 Cr2 O13 Mo4 98.27(18) 2_566 .
Mo5 Cr2 O13 Mo4 -40.09(14) . .
Mo5 Cr2 O13 Mo4 139.91(14) 2_566 .
O13 Cr2 O13 Mo6 30(67) 2_566 2_566
O14 Cr2 O13 Mo6 -95.27(17) . 2_566
O14 Cr2 O13 Mo6 84.73(17) 2_566 2_566
O15 Cr2 O13 Mo6 -179.13(15) . 2_566
O15 Cr2 O13 Mo6 0.87(15) 2_566 2_566
Mo5 Cr2 O13 Mo6 -137.49(12) . 2_566
Mo5 Cr2 O13 Mo6 42.51(12) 2_566 2_566
O20 Mo4 O13 Cr2 168.8(2) . .
O19 Mo4 O13 Cr2 -33.8(6) . .
O17 Mo4 O13 Cr2 70.16(18) . .
O16 Mo4 O13 Cr2 -89.40(18) . .
O14 Mo4 O13 Cr2 -1.87(15) . .
Mo6 Mo4 O13 Cr2 -104.39(18) 2_566 .
Mo5 Mo4 O13 Cr2 39.90(15) . .
O20 Mo4 O13 Mo6 -86.79(19) . 2_566
O19 Mo4 O13 Mo6 70.6(6) . 2_566
O17 Mo4 O13 Mo6 174.55(13) . 2_566
O16 Mo4 O13 Mo6 15.00(12) . 2_566
O14 Mo4 O13 Mo6 102.53(14) . 2_566
Mo5 Mo4 O13 Mo6 144.30(9) . 2_566
O13 Cr2 O14 Mo5 -95.76(16) . .
O13 Cr2 O14 Mo5 84.24(16) 2_566 .
O14 Cr2 O14 Mo5 130(92) 2_566 .
O15 Cr2 O14 Mo5 0.46(13) . .
O15 Cr2 O14 Mo5 -179.54(13) 2_566 .
Mo5 Cr2 O14 Mo5 180.000 2_566 .
O13 Cr2 O14 Mo4 -1.98(16) . .
O13 Cr2 O14 Mo4 178.02(16) 2_566 .
O14 Cr2 O14 Mo4 -136(92) 2_566 .
O15 Cr2 O14 Mo4 94.24(15) . .
O15 Cr2 O14 Mo4 -85.76(15) 2_566 .
Mo5 Cr2 O14 Mo4 93.78(15) . .
Mo5 Cr2 O14 Mo4 -86.22(15) 2_566 .
O22 Mo5 O14 Cr2 -169.74(17) . .
O21 Mo5 O14 Cr2 27.2(6) . .
O17 Mo5 O14 Cr2 87.55(17) . .
O18 Mo5 O14 Cr2 -74.15(16) . .
O15 Mo5 O14 Cr2 -0.42(12) . .
Mo6 Mo5 O14 Cr2 -42.68(11) . .
Mo4 Mo5 O14 Cr2 100.55(15) . .
O22 Mo5 O14 Mo4 89.70(17) . .
O21 Mo5 O14 Mo4 -73.4(6) . .
O17 Mo5 O14 Mo4 -13.01(15) . .
O18 Mo5 O14 Mo4 -174.70(16) . .
O15 Mo5 O14 Mo4 -100.97(13) . .
Cr2 Mo5 O14 Mo4 -100.55(15) . .
Mo6 Mo5 O14 Mo4 -143.24(10) . .
O20 Mo4 O14 Cr2 -28.6(7) . .
O19 Mo4 O14 Cr2 171.2(2) . .
O17 Mo4 O14 Cr2 -89.09(19) . .
O16 Mo4 O14 Cr2 75.90(18) . .
O13 Mo4 O14 Cr2 1.83(15) . .
Mo6 Mo4 O14 Cr2 44.30(13) 2_566 .
Mo5 Mo4 O14 Cr2 -102.38(19) . .
O20 Mo4 O14 Mo5 73.7(6) . .
O19 Mo4 O14 Mo5 -86.42(19) . .
O17 Mo4 O14 Mo5 13.29(15) . .
O16 Mo4 O14 Mo5 178.28(16) . .
O13 Mo4 O14 Mo5 104.21(16) . .
Mo6 Mo4 O14 Mo5 146.67(11) 2_566 .
O13 Cr2 O15 Mo5 84.02(15) . .
O13 Cr2 O15 Mo5 -95.98(15) 2_566 .
O14 Cr2 O15 Mo5 -0.46(13) . .
O14 Cr2 O15 Mo5 179.54(13) 2_566 .
O15 Cr2 O15 Mo5 -102(100) 2_566 .
Mo5 Cr2 O15 Mo5 180.000 2_566 .
O13 Cr2 O15 Mo6 -179.14(15) . .
O13 Cr2 O15 Mo6 0.86(15) 2_566 .
O14 Cr2 O15 Mo6 96.38(16) . .
O14 Cr2 O15 Mo6 -83.62(16) 2_566 .
O15 Cr2 O15 Mo6 -5(100) 2_566 .
Mo5 Cr2 O15 Mo6 96.84(16) . .
Mo5 Cr2 O15 Mo6 -83.16(16) 2_566 .
O22 Mo5 O15 Cr2 33.3(6) . .
O21 Mo5 O15 Cr2 -171.22(18) . .
O17 Mo5 O15 Cr2 -73.90(17) . .
O18 Mo5 O15 Cr2 88.78(18) . .
O14 Mo5 O15 Cr2 0.42(12) . .
Mo6 Mo5 O15 Cr2 103.32(16) . .
Mo4 Mo5 O15 Cr2 -44.01(11) . .
O22 Mo5 O15 Mo6 -70.0(6) . .
O21 Mo5 O15 Mo6 85.46(18) . .
O17 Mo5 O15 Mo6 -177.22(17) . .
O18 Mo5 O15 Mo6 -14.54(16) . .
O14 Mo5 O15 Mo6 -102.90(14) . .
Cr2 Mo5 O15 Mo6 -103.32(16) . .
Mo4 Mo5 O15 Mo6 -147.33(11) . .
O24 Mo6 O15 Cr2 169.0(2) . .
O23 Mo6 O15 Cr2 -42.3(6) . .
O16 Mo6 O15 Cr2 71.61(18) 2_566 .
O18 Mo6 O15 Cr2 -89.19(19) . .
O13 Mo6 O15 Cr2 -0.79(14) 2_566 .
Mo4 Mo6 O15 Cr2 39.91(13) 2_566 .
Mo5 Mo6 O15 Cr2 -103.74(19) . .
O24 Mo6 O15 Mo5 -87.3(2) . .
O23 Mo6 O15 Mo5 61.4(6) . .
O16 Mo6 O15 Mo5 175.35(17) 2_566 .
O18 Mo6 O15 Mo5 14.55(15) . .
O13 Mo6 O15 Mo5 102.96(16) 2_566 .
Mo4 Mo6 O15 Mo5 143.66(11) 2_566 .
O20 Mo4 O16 Mo6 69.7(3) . 2_566
O19 Mo4 O16 Mo6 176.8(2) . 2_566
O17 Mo4 O16 Mo6 -63.1(4) . 2_566
O13 Mo4 O16 Mo6 -19.95(17) . 2_566
O14 Mo4 O16 Mo6 -91.9(2) . 2_566
Mo5 Mo4 O16 Mo6 -90.50(18) . 2_566
O20 Mo4 O17 Mo5 178.0(2) . .
O19 Mo4 O17 Mo5 70.5(3) . .
O16 Mo4 O17 Mo5 -48.5(4) . .
O13 Mo4 O17 Mo5 -89.4(2) . .
O14 Mo4 O17 Mo5 -18.3(2) . .
Mo6 Mo4 O17 Mo5 -84.7(2) 2_566 .
O22 Mo5 O17 Mo4 -69.2(3) . .
O21 Mo5 O17 Mo4 -177.2(3) . .
O18 Mo5 O17 Mo4 57.0(5) . .
O15 Mo5 O17 Mo4 91.2(2) . .
O14 Mo5 O17 Mo4 18.8(2) . .
Cr2 Mo5 O17 Mo4 55.88(19) . .
Mo6 Mo5 O17 Mo4 88.9(2) . .
O22 Mo5 O18 Mo6 -177.1(3) . .
O21 Mo5 O18 Mo6 -70.0(3) . .
O17 Mo5 O18 Mo6 55.2(5) . .
O15 Mo5 O18 Mo6 19.4(2) . .
O14 Mo5 O18 Mo6 91.8(2) . .
Cr2 Mo5 O18 Mo6 56.34(19) . .
Mo4 Mo5 O18 Mo6 87.0(2) . .
O24 Mo6 O18 Mo5 67.5(3) . .
O23 Mo6 O18 Mo5 175.0(3) . .
O16 Mo6 O18 Mo5 -60.3(4) 2_566 .
O13 Mo6 O18 Mo5 -91.2(2) 2_566 .
O15 Mo6 O18 Mo5 -19.2(2) . .
Mo4 Mo6 O18 Mo5 -90.8(2) 2_566 .
OW1 Mn1 O25 C1 -30.7(5) . .
OW2 Mn1 O25 C1 145.4(5) . .
O9 Mn1 O25 C1 -88.8(11) . .
OW3 Mn1 O25 C1 -121.8(5) . .
O8 Mn1 O25 C1 59.7(5) . .
O27 Mn2 O27 C9 152(100) 2_556 .
OW5 Mn2 O27 C9 13.3(7) 2_556 .
OW5 Mn2 O27 C9 -166.7(7) . .
OW4 Mn2 O27 C9 -75.7(7) 2_556 .
OW4 Mn2 O27 C9 104.3(7) . .
Mn1 O25 C1 O26 152.1(5) . .
Mn1 O25 C1 C2 -31.6(7) . .
O26 C1 C2 C3 5.0(10) . .
O25 C1 C2 C3 -171.5(6) . .
C1 C2 C3 C4 175.3(6) . .
C2 C3 C4 C5 0.9(10) . .
C2 C3 C4 C8 -178.7(7) . .
C8 C4 C5 C6 1.9(10) . .
C3 C4 C5 C6 -177.7(6) . .
C4 C5 C6 N1 -1.5(10) . .
N1 C7 C8 C4 -0.2(11) . .
C5 C4 C8 C7 -1.2(10) . .
C3 C4 C8 C7 178.5(6) . .
Mn2 O27 C9 O28 68.3(11) . .
Mn2 O27 C9 C10 -111.5(7) . .
O28 C9 C10 C11 -164.6(7) . .
O27 C9 C10 C11 15.2(11) . .
C9 C10 C11 C12 -178.7(7) . .
C10 C11 C12 C13 0.3(13) . .
C10 C11 C12 C16 176.4(8) . .
C16 C12 C13 C14 -0.8(13) . .
C11 C12 C13 C14 175.3(8) . .
C12 C13 C14 N4 0.4(14) . .
N4 C15 C16 C12 -2.2(16) . .
C13 C12 C16 C15 1.6(13) . .
C11 C12 C16 C15 -174.7(9) . .
O29 C17 C18 C19 -5.8(10) . .
O30 C17 C18 C19 174.8(6) . .
C17 C18 C19 C20 -179.1(6) . .
C18 C19 C20 C21 2.6(11) . .
C18 C19 C20 C24 -178.0(7) . .
C24 C20 C21 C22 -0.3(10) . .
C19 C20 C21 C22 179.2(6) . .
C20 C21 C22 N2 1.3(11) . .
C21 C20 C24 C23 -0.3(12) . .
C19 C20 C24 C23 -179.8(7) . .
N2 C23 C24 C20 0.0(13) . .
C8 C7 N1 C6 0.7(11) . .
C5 C6 N1 C7 0.1(11) . .
C21 C22 N2 C23 -1.7(11) . .
C24 C23 N2 C22 1.0(12) . .
C16 C15 N4 C14 1.8(16) . .
C13 C14 N4 C15 -0.9(15) . .
